data_4309852
loop_
_publ_author_name
'Stefania Tanase'
'Iryna A. Koval'
'Elisabeth Bouwman'
'Ren\'e de Gelder'
'Jan Reedijk'

_publ_contact_author
;
        Prof.dr. J. Reedijk 
        Leiden Institute of Chemistry
        Gorlaeus Laboratories
        Leiden University
        P.O. Box 9502 
        2300 RA Leiden    
        The Netherlands
;
_publ_contact_author_email reedijk@chem.leidenuniv.nl
_publ_contact_author_fax '+31 71 5274451'
_publ_contact_author_phone '+31 71 5274459'
_publ_section_title
;
Ligand Conformation Enforces Trigonal Bipyramidal Coordination Geometry in
a New Dinuclear Bis(pyrazolato)-Bridged Copper(II) Complex: Synthesis,
Crystal Structure, and Properties of [Cu(Npy2pz)]2(ClO4)2.2CH3CN
;
_journal_name_full 'Inorganic Chemistry'
_journal_page_first 7860
_journal_page_last 7865
_journal_paper_doi 10.1021/ic050793w
_journal_volume 44
_journal_year 2005
_chemical_formula_sum 'C36 H38 Cl2 Cu2 N12 O8'
_chemical_formula_weight 964.76
_chemical_name_systematic
;
 ?
;
_space_group_IT_number 2
_symmetry_cell_setting triclinic
_symmetry_space_group_name_Hall '-P 1'
_symmetry_space_group_name_H-M 'P -1'
_atom_sites_solution_hydrogens geom
_atom_sites_solution_primary direct
_atom_sites_solution_secondary difmap
_audit_creation_date 2004-11-10
_audit_creation_method 'SHELXL, adapted and expanded'
_cell_angle_alpha 98.987(4)
_cell_angle_beta 93.439(4)
_cell_angle_gamma 104.730(3)
_cell_formula_units_Z 2
_cell_length_a 11.0520(5)
_cell_length_b 11.4473(5)
_cell_length_c 16.7726(6)
_cell_measurement_reflns_used 73345
_cell_measurement_temperature 208(2)
_cell_measurement_theta_max 27.500
_cell_measurement_theta_min 3.010
_cell_volume 2015.99(15)
_computing_data_collection
;
Nonius "Collect" program suite (Nonius, 1999)
;
_computing_data_reduction
;
Nonius "EvalCCD" program suite (Duisenberg, 1998)
;
_computing_molecular_graphics
;
PLATON (Spek, 2003)
;
_computing_structure_refinement 'SHELXL-97 (Sheldrick, 1997)'
_computing_structure_solution
;
DIRDIF (Beurskens et al., 1996),
PATTY (Beurskens et al., 1987)
;
_diffrn_ambient_temperature 208(2)
_diffrn_detector_area_resol_mean 18.4
_diffrn_measurement_device 'Nonius KappaCCD'
_diffrn_measurement_method 'area detector \f and \w scan'
_diffrn_radiation_monochromator graphite
_diffrn_radiation_source 'fine-focus sealed tube'
_diffrn_radiation_type MoK\a
_diffrn_radiation_wavelength 0.71073
_diffrn_reflns_av_R_equivalents 0.0620
_diffrn_reflns_av_sigmaI/netI 0.0499
_diffrn_reflns_limit_h_max 14
_diffrn_reflns_limit_h_min -14
_diffrn_reflns_limit_k_max 14
_diffrn_reflns_limit_k_min -14
_diffrn_reflns_limit_l_max 21
_diffrn_reflns_limit_l_min -21
_diffrn_reflns_number 73345
_diffrn_reflns_theta_full 27.50
_diffrn_reflns_theta_max 27.50
_diffrn_reflns_theta_min 3.01
_diffrn_standards_decay_% 0.000
_diffrn_standards_interval_time 0
_diffrn_standards_number 0
_exptl_absorpt_coefficient_mu 1.255
_exptl_absorpt_correction_T_max 1.000
_exptl_absorpt_correction_T_min 1.000
_exptl_absorpt_correction_type 'SADABS multiscan (Sheldrick, 1996)'
_exptl_crystal_colour 'transparent green'
_exptl_crystal_density_diffrn 1.589
_exptl_crystal_density_method 'not measured'
_exptl_crystal_description 'regular fragment'
_exptl_crystal_F_000 988
_exptl_crystal_size_max 0.19
_exptl_crystal_size_mid 0.14
_exptl_crystal_size_min 0.07
_refine_diff_density_max 0.926
_refine_diff_density_min -0.925
_refine_diff_density_rms 0.078
_refine_ls_extinction_method none
_refine_ls_goodness_of_fit_all 1.026
_refine_ls_goodness_of_fit_ref 1.026
_refine_ls_hydrogen_treatment mixed
_refine_ls_matrix_type full
_refine_ls_number_parameters 693
_refine_ls_number_reflns 9253
_refine_ls_number_restraints 0
_refine_ls_restrained_S_all 1.026
_refine_ls_R_factor_all 0.0816
_refine_ls_R_factor_gt 0.0490
_refine_ls_R_factor_obs 0.0490
_refine_ls_shift/esd_max 0.000
_refine_ls_shift/esd_mean 0.000
_refine_ls_shift/su_max 0.000
_refine_ls_shift/su_mean 0.000
_refine_ls_structure_factor_coef Fsqd
_refine_ls_weighting_details
;
w=1/[\s^2^(Fo^2^)+(0.0474P)^2^+2.5926P] where P=(Fo^2^+2Fc^2^)/3
;
_refine_ls_weighting_scheme calc
_refine_ls_wR_factor_all 0.1129
_refine_ls_wR_factor_gt 0.1015
_refine_ls_wR_factor_obs 0.1015
_refine_ls_wR_factor_ref 0.1129
_reflns_number_gt 6688
_reflns_number_observed 6688
_reflns_number_total 9253
_reflns_observed_criterion >2sigma(I)
_reflns_threshold_expression >2sigma(I)
_cod_data_source_file ic050793wsi20050517_084837.cif
_cod_data_source_block LEID22
_cod_depositor_comments
;
The following automatic conversions were performed:
'_geom_angle_publ_flag' value 'Y' changed to 'y' according to
'/home/saulius/struct/CIF-dictionaries/cif_core.dic' dictionary named
'cif_core.dic' version 2.4.1 from 2010-06-29 (114
times).

'_geom_bond_publ_flag' value 'Y' changed to 'y' according to
'/home/saulius/struct/CIF-dictionaries/cif_core.dic' dictionary named
'cif_core.dic' version 2.4.1 from 2010-06-29 (70 times).

Automatic conversion script
Id: cif_fix_enum 1527 2010-12-29 10:47:43Z saulius 

The following automatic conversions were performed:
data name '_publ_contact_autor' replaced with '_publ_contact_author'
as specified in the replacement file
'/home/antanas/src/cod-tools/trunk/data/replacement-values/replacement_tags.lst'.

Automatic conversion script
Id: cif_correct_tags 4998 2017-03-02 13:24:31Z antanas 
;
_cod_database_code 4309852

loop_
_symmetry_equiv_pos_as_xyz
'x, y, z'
'-x, -y, -z'

loop_
_atom_site_label
_atom_site_type_symbol
_atom_site_fract_x
_atom_site_fract_y
_atom_site_fract_z
_atom_site_U_iso_or_equiv
_atom_site_adp_type
_atom_site_occupancy
_atom_site_calc_flag
_atom_site_refinement_flags
_atom_site_disorder_assembly
_atom_site_disorder_group
Cu1 Cu 0.57015(3) 0.87797(3) 0.04148(2) 0.02346(11) Uani 1 d . . .
N1 N 0.7531(2) 0.8705(2) 0.04582(15) 0.0265(6) Uani 1 d . . .
N11 N 0.5942(2) 0.8597(2) 0.16224(15) 0.0264(6) Uani 1 d . . .
N21 N 0.5494(3) 0.7061(2) -0.03699(15) 0.0286(6) Uani 1 d . . .
N31 N 0.6040(2) 1.1182(2) -0.03449(15) 0.0257(6) Uani 1 d . . .
N32 N 0.6452(2) 1.0364(2) 0.00324(15) 0.0248(6) Uani 1 d . . .
C10 C 0.7785(3) 0.8088(3) 0.1141(2) 0.0310(7) Uani 1 d . . .
H10A H 0.873(3) 0.826(3) 0.1309(19) 0.028(9) Uiso 1 d . . .
H10B H 0.748(3) 0.721(3) 0.0949(18) 0.022(8) Uiso 1 d . . .
C12 C 0.7060(3) 0.8405(3) 0.18338(19) 0.0276(7) Uani 1 d . . .
C13 C 0.7476(4) 0.8446(3) 0.2634(2) 0.0356(8) Uani 1 d . . .
H13 H 0.820(3) 0.827(3) 0.270(2) 0.026(9) Uiso 1 d . . .
C14 C 0.6716(4) 0.8657(3) 0.3228(2) 0.0409(9) Uani 1 d . . .
H14 H 0.696(4) 0.868(3) 0.380(2) 0.048(11) Uiso 1 d . . .
C15 C 0.5567(4) 0.8835(3) 0.3017(2) 0.0384(9) Uani 1 d . . .
H15 H 0.503(4) 0.895(3) 0.339(2) 0.038(10) Uiso 1 d . . .
C16 C 0.5215(3) 0.8814(3) 0.2207(2) 0.0314(7) Uani 1 d . . .
H16 H 0.445(3) 0.897(3) 0.204(2) 0.033(10) Uiso 1 d . . .
C20 C 0.7707(3) 0.8014(4) -0.0332(2) 0.0327(8) Uani 1 d . . .
H20A H 0.843(3) 0.776(3) -0.0272(19) 0.027(9) Uiso 1 d . . .
H20B H 0.775(3) 0.852(3) -0.0724(19) 0.018(8) Uiso 1 d . . .
C22 C 0.6590(3) 0.6955(3) -0.06335(19) 0.0297(7) Uani 1 d . . .
C23 C 0.6666(4) 0.5952(4) -0.1186(2) 0.0425(9) Uani 1 d . . .
H23 H 0.746(4) 0.594(4) -0.138(2) 0.049(11) Uiso 1 d . . .
C24 C 0.5575(5) 0.5042(4) -0.1489(3) 0.0506(11) Uani 1 d . . .
H24 H 0.550(4) 0.437(4) -0.191(3) 0.073(15) Uiso 1 d . . .
C25 C 0.4458(4) 0.5149(4) -0.1228(2) 0.0424(9) Uani 1 d . . .
H25 H 0.369(4) 0.460(4) -0.142(2) 0.049(12) Uiso 1 d . . .
C26 C 0.4446(4) 0.6156(3) -0.0666(2) 0.0352(8) Uani 1 d . . .
H26 H 0.369(3) 0.626(3) -0.0463(19) 0.025(8) Uiso 1 d . . .
C30 C 0.8336(3) 0.9989(3) 0.0593(2) 0.0295(7) Uani 1 d . . .
H30A H 0.842(3) 1.034(3) 0.115(2) 0.037(10) Uiso 1 d . . .
H30B H 0.914(3) 1.002(3) 0.0448(19) 0.024(8) Uiso 1 d . . .
C33 C 0.7711(3) 1.0715(3) 0.01310(18) 0.0266(7) Uani 1 d . . .
C34 C 0.8140(3) 1.1764(3) -0.0195(2) 0.0319(8) Uani 1 d . . .
H34 H 0.893(4) 1.217(3) -0.022(2) 0.042(11) Uiso 1 d . . .
C35 C 0.7059(3) 1.2015(3) -0.0482(2) 0.0304(7) Uani 1 d . . .
H35 H 0.694(3) 1.261(3) -0.0717(19) 0.023(9) Uiso 1 d . . .
Cl1 Cl 0.08550(7) 0.14700(7) 0.23749(5) 0.03166(19) Uani 1 d . . .
O1 O 0.2107(3) 0.1443(3) 0.22762(19) 0.0605(8) Uani 1 d . . .
O2 O 0.0035(3) 0.0296(3) 0.2307(2) 0.0778(11) Uani 1 d . . .
O3 O 0.0850(4) 0.2106(3) 0.31842(19) 0.0798(11) Uani 1 d . . .
O4 O 0.0428(3) 0.2122(3) 0.18144(18) 0.0544(7) Uani 1 d . . .
N70 N 0.7450(4) 0.3426(4) 0.7615(3) 0.0760(13) Uani 1 d . . .
C70 C 0.7887(4) 0.2642(4) 0.7606(3) 0.0506(10) Uani 1 d . . .
C71 C 0.8421(9) 0.1617(7) 0.7603(4) 0.081(2) Uani 1 d . . .
H71A H 0.833(5) 0.128(5) 0.801(4) 0.085(19) Uiso 1 d . . .
H71B H 0.913(6) 0.168(5) 0.741(3) 0.08(2) Uiso 1 d . . .
H71C H 0.785(10) 0.102(10) 0.721(7) 0.22(5) Uiso 1 d . . .
Cu2 Cu 0.58084(3) 0.16315(3) 0.47670(2) 0.02444(11) Uani 1 d . . .
N2 N 0.7704(2) 0.2402(2) 0.47722(15) 0.0282(6) Uani 1 d . . .
N41 N 0.5895(3) 0.3379(2) 0.54094(16) 0.0330(6) Uani 1 d . . .
N51 N 0.5906(3) 0.1789(2) 0.35190(15) 0.0275(6) Uani 1 d . . .
N61 N 0.5986(2) -0.0857(2) 0.52842(15) 0.0266(6) Uani 1 d . . .
N62 N 0.6441(2) 0.0342(2) 0.52203(15) 0.0257(6) Uani 1 d . . .
C40 C 0.7958(4) 0.3750(3) 0.4935(2) 0.0373(8) Uani 1 d . . .
H40A H 0.782(3) 0.401(3) 0.442(2) 0.032(9) Uiso 1 d . . .
H40B H 0.884(4) 0.408(3) 0.518(2) 0.034(9) Uiso 1 d . . .
C42 C 0.7056(3) 0.4147(3) 0.5482(2) 0.0344(8) Uani 1 d . . .
C43 C 0.7370(4) 0.5273(4) 0.5995(2) 0.0451(10) Uani 1 d . . .
H43 H 0.813(4) 0.569(3) 0.602(2) 0.035(10) Uiso 1 d . . .
C44 C 0.6464(4) 0.5625(4) 0.6423(3) 0.0508(11) Uani 1 d . . .
H44 H 0.669(4) 0.632(4) 0.674(2) 0.045(11) Uiso 1 d . . .
C45 C 0.5275(4) 0.4872(4) 0.6329(3) 0.0469(10) Uani 1 d . . .
H45 H 0.466(4) 0.508(4) 0.658(2) 0.046(11) Uiso 1 d . . .
C46 C 0.5023(4) 0.3750(3) 0.5830(2) 0.0377(8) Uani 1 d . . .
H46 H 0.423(4) 0.319(3) 0.577(2) 0.034(10) Uiso 1 d . . .
C50 C 0.8076(3) 0.1977(3) 0.3962(2) 0.0320(8) Uani 1 d . . .
H50A H 0.814(3) 0.112(3) 0.3951(17) 0.017(8) Uiso 1 d . . .
H50B H 0.889(3) 0.252(3) 0.3875(19) 0.030(9) Uiso 1 d . . .
C52 C 0.7081(3) 0.1963(3) 0.33049(19) 0.0288(7) Uani 1 d . . .
C53 C 0.7354(4) 0.2062(3) 0.2520(2) 0.0353(8) Uani 1 d . . .
H53 H 0.815(4) 0.219(3) 0.242(2) 0.032(10) Uiso 1 d . . .
C54 C 0.6390(4) 0.1983(4) 0.1942(2) 0.0416(9) Uani 1 d . . .
H54 H 0.655(3) 0.205(3) 0.140(2) 0.042(10) Uiso 1 d . . .
C55 C 0.5183(4) 0.1816(4) 0.2156(2) 0.0405(9) Uani 1 d . . .
H55 H 0.450(3) 0.176(3) 0.181(2) 0.033(10) Uiso 1 d . . .
C56 C 0.4980(4) 0.1722(3) 0.2949(2) 0.0319(8) Uani 1 d . . .
H56 H 0.423(4) 0.155(3) 0.312(2) 0.040(11) Uiso 1 d . . .
C60 C 0.8372(4) 0.1958(3) 0.5407(2) 0.0343(8) Uani 1 d . . .
H60A H 0.835(3) 0.251(3) 0.590(2) 0.033(9) Uiso 1 d . . .
H60B H 0.919(4) 0.206(3) 0.532(2) 0.041(11) Uiso 1 d . . .
C63 C 0.7691(3) 0.0651(3) 0.54067(19) 0.0289(7) Uani 1 d . . .
C64 C 0.8069(3) -0.0344(3) 0.5589(2) 0.0353(8) Uani 1 d . . .
H64 H 0.885(4) -0.036(3) 0.576(2) 0.043(11) Uiso 1 d . . .
C65 C 0.6972(3) -0.1263(3) 0.5511(2) 0.0322(8) Uani 1 d . . .
H65 H 0.680(3) -0.210(3) 0.5562(19) 0.029(9) Uiso 1 d . . .
Cl2 Cl 0.13993(9) 0.41108(9) 0.66397(6) 0.0487(2) Uani 1 d . . .
O5 O 0.0561(3) 0.4787(4) 0.6443(2) 0.0845(11) Uani 1 d . . .
O6 O 0.0766(6) 0.3320(5) 0.7107(4) 0.181(3) Uani 1 d . . .
O7 O 0.2450(4) 0.4864(6) 0.7074(4) 0.163(3) Uani 1 d . . .
O8 O 0.1700(4) 0.3444(5) 0.5967(3) 0.1220(18) Uani 1 d . . .
N80 N 0.1062(5) 0.4218(5) 0.9532(3) 0.0866(15) Uani 1 d . . .
C80 C 0.0763(4) 0.4793(4) 0.9115(3) 0.0491(10) Uani 1 d . . .
C81 C 0.0370(7) 0.5551(5) 0.8597(4) 0.0631(14) Uani 1 d . . .
H81A H 0.022(6) 0.619(7) 0.886(4) 0.12(3) Uiso 1 d . . .
H81B H -0.032(7) 0.499(6) 0.822(4) 0.12(2) Uiso 1 d . . .
H81C H 0.085(9) 0.569(9) 0.827(6) 0.18(4) Uiso 1 d . . .

loop_
_atom_site_aniso_label
_atom_site_aniso_U_11
_atom_site_aniso_U_22
_atom_site_aniso_U_33
_atom_site_aniso_U_23
_atom_site_aniso_U_13
_atom_site_aniso_U_12
Cu1 0.0192(2) 0.0296(2) 0.02167(19) 0.00535(15) 0.00322(14) 0.00593(16)
N1 0.0231(14) 0.0329(15) 0.0242(13) 0.0030(11) 0.0025(10) 0.0098(12)
N11 0.0278(15) 0.0279(14) 0.0231(13) 0.0047(11) 0.0012(11) 0.0069(12)
N21 0.0304(15) 0.0314(15) 0.0234(14) 0.0028(11) 0.0021(11) 0.0085(12)
N31 0.0222(14) 0.0277(14) 0.0269(14) 0.0073(11) 0.0054(11) 0.0039(11)
N32 0.0199(13) 0.0303(15) 0.0237(13) 0.0058(11) 0.0039(10) 0.0052(11)
C10 0.0309(19) 0.037(2) 0.0295(18) 0.0083(15) 0.0002(14) 0.0151(16)
C12 0.0311(18) 0.0242(17) 0.0265(16) 0.0059(13) 0.0006(13) 0.0053(14)
C13 0.039(2) 0.034(2) 0.035(2) 0.0109(15) -0.0021(16) 0.0090(17)
C14 0.052(2) 0.042(2) 0.0240(18) 0.0100(15) -0.0005(16) 0.0022(18)
C15 0.048(2) 0.038(2) 0.0275(18) 0.0080(15) 0.0133(17) 0.0039(17)
C16 0.034(2) 0.0314(19) 0.0274(18) 0.0050(14) 0.0063(14) 0.0052(15)
C20 0.0267(19) 0.045(2) 0.0301(18) 0.0025(16) 0.0081(14) 0.0177(16)
C22 0.0346(19) 0.0325(18) 0.0247(16) 0.0059(14) 0.0029(14) 0.0137(15)
C23 0.047(2) 0.044(2) 0.039(2) 0.0016(17) 0.0089(18) 0.0184(19)
C24 0.071(3) 0.040(2) 0.040(2) -0.0071(18) 0.004(2) 0.022(2)
C25 0.049(3) 0.032(2) 0.039(2) 0.0018(16) -0.0009(18) 0.0034(19)
C26 0.035(2) 0.037(2) 0.0323(18) 0.0040(15) 0.0051(15) 0.0078(16)
C30 0.0149(16) 0.040(2) 0.0314(19) 0.0046(15) 0.0008(13) 0.0048(14)
C33 0.0205(16) 0.0317(18) 0.0241(16) 0.0015(13) 0.0022(12) 0.0030(13)
C34 0.0229(18) 0.0353(19) 0.0334(18) 0.0053(15) 0.0068(14) -0.0002(15)
C35 0.0281(18) 0.0317(19) 0.0327(18) 0.0120(15) 0.0060(14) 0.0059(15)
Cl1 0.0250(4) 0.0328(4) 0.0349(4) 0.0077(3) -0.0003(3) 0.0035(3)
O1 0.0350(16) 0.083(2) 0.073(2) 0.0257(17) 0.0120(14) 0.0247(15)
O2 0.056(2) 0.0454(18) 0.118(3) 0.0353(18) -0.0359(19) -0.0141(15)
O3 0.089(3) 0.092(3) 0.052(2) -0.0104(18) 0.0128(18) 0.026(2)
O4 0.0500(17) 0.0544(18) 0.0708(19) 0.0351(15) 0.0080(14) 0.0205(14)
N70 0.074(3) 0.066(3) 0.106(4) 0.033(3) 0.040(3) 0.033(2)
C70 0.055(3) 0.053(3) 0.048(2) 0.012(2) 0.018(2) 0.016(2)
C71 0.126(6) 0.085(4) 0.065(4) 0.032(4) 0.041(4) 0.071(5)
Cu2 0.0235(2) 0.0238(2) 0.0238(2) 0.00582(15) 0.00551(15) 0.00066(16)
N2 0.0277(15) 0.0273(14) 0.0262(14) 0.0059(11) 0.0049(11) 0.0002(12)
N41 0.0401(17) 0.0256(15) 0.0305(15) 0.0050(12) 0.0097(13) 0.0025(13)
N51 0.0304(15) 0.0299(15) 0.0236(14) 0.0062(11) 0.0063(11) 0.0087(12)
N61 0.0267(14) 0.0264(14) 0.0260(14) 0.0067(11) 0.0061(11) 0.0034(11)
N62 0.0253(14) 0.0262(14) 0.0231(13) 0.0063(11) 0.0032(11) 0.0013(11)
C40 0.038(2) 0.0281(19) 0.038(2) 0.0080(15) 0.0072(16) -0.0063(16)
C42 0.043(2) 0.0269(18) 0.0302(18) 0.0061(14) 0.0034(15) 0.0039(16)
C43 0.049(3) 0.028(2) 0.051(2) 0.0033(17) 0.0040(19) -0.0021(19)
C44 0.065(3) 0.026(2) 0.053(3) -0.0064(18) 0.004(2) 0.007(2)
C45 0.059(3) 0.036(2) 0.048(2) 0.0048(18) 0.018(2) 0.018(2)
C46 0.041(2) 0.032(2) 0.039(2) 0.0058(16) 0.0106(16) 0.0062(17)
C50 0.0264(18) 0.037(2) 0.0319(18) 0.0099(15) 0.0103(14) 0.0037(16)
C52 0.0327(18) 0.0270(17) 0.0269(17) 0.0070(13) 0.0092(14) 0.0057(14)
C53 0.037(2) 0.041(2) 0.0328(19) 0.0104(15) 0.0151(16) 0.0144(17)
C54 0.060(3) 0.049(2) 0.0240(18) 0.0136(16) 0.0140(17) 0.023(2)
C55 0.047(2) 0.050(2) 0.0303(19) 0.0131(17) 0.0014(17) 0.0201(19)
C56 0.035(2) 0.036(2) 0.0290(18) 0.0092(14) 0.0058(15) 0.0140(16)
C60 0.0271(19) 0.039(2) 0.0320(19) 0.0072(16) -0.0031(15) 0.0003(16)
C63 0.0259(17) 0.0333(18) 0.0250(16) 0.0068(13) 0.0018(13) 0.0026(14)
C64 0.0266(19) 0.045(2) 0.036(2) 0.0133(16) 0.0015(15) 0.0094(16)
C65 0.034(2) 0.0303(19) 0.0344(19) 0.0120(15) 0.0066(14) 0.0083(16)
Cl2 0.0404(5) 0.0480(6) 0.0586(6) 0.0204(5) 0.0084(5) 0.0061(4)
O5 0.069(2) 0.114(3) 0.089(3) 0.040(2) 0.011(2) 0.045(2)
O6 0.230(7) 0.158(5) 0.268(7) 0.174(5) 0.185(6) 0.136(5)
O7 0.058(3) 0.176(5) 0.207(6) -0.083(4) -0.052(3) 0.033(3)
O8 0.101(3) 0.150(4) 0.102(3) -0.045(3) 0.001(3) 0.052(3)
N80 0.125(4) 0.098(4) 0.076(3) 0.038(3) 0.041(3) 0.081(3)
C80 0.053(3) 0.045(2) 0.059(3) 0.014(2) 0.018(2) 0.025(2)
C81 0.084(4) 0.053(3) 0.057(3) 0.010(3) -0.003(3) 0.028(3)

loop_
_atom_type_symbol
_atom_type_description
_atom_type_scat_dispersion_real
_atom_type_scat_dispersion_imag
_atom_type_scat_source
C C 0.0033 0.0016 'International Tables Vol C Tables 4.2.6.8 and 6.1.1.4'
H H 0.0000 0.0000 'International Tables Vol C Tables 4.2.6.8 and 6.1.1.4'
N N 0.0061 0.0033 'International Tables Vol C Tables 4.2.6.8 and 6.1.1.4'
O O 0.0106 0.0060 'International Tables Vol C Tables 4.2.6.8 and 6.1.1.4'
Cu Cu 0.3201 1.2651 'International Tables Vol C Tables 4.2.6.8 and 6.1.1.4'
Cl Cl 0.1484 0.1585 'International Tables Vol C Tables 4.2.6.8 and 6.1.1.4'

loop_
_geom_angle_atom_site_label_1
_geom_angle_atom_site_label_2
_geom_angle_atom_site_label_3
_geom_angle
_geom_angle_site_symmetry_1
_geom_angle_site_symmetry_3
_geom_angle_publ_flag
N31 Cu1 N32 98.80(10) 2_675 . y
N31 Cu1 N1 178.38(10) 2_675 . y
N32 Cu1 N1 81.52(10) . . y
N31 Cu1 N11 99.25(10) 2_675 . y
N32 Cu1 N11 122.11(10) . . y
N1 Cu1 N11 81.89(10) . . y
N31 Cu1 N21 98.77(11) 2_675 . y
N32 Cu1 N21 120.11(10) . . y
N1 Cu1 N21 79.72(10) . . y
N11 Cu1 N21 110.63(10) . . y
C20 N1 C10 111.5(3) . . y
C20 N1 C30 110.8(3) . . y
C10 N1 C30 110.7(3) . . y
C20 N1 Cu1 107.78(19) . . y
C10 N1 Cu1 108.5(2) . . y
C30 N1 Cu1 107.38(19) . . y
C16 N11 C12 118.5(3) . . y
C16 N11 Cu1 127.6(2) . . y
C12 N11 Cu1 113.1(2) . . y
C22 N21 C26 118.0(3) . . y
C22 N21 Cu1 111.9(2) . . y
C26 N21 Cu1 129.9(2) . . y
C35 N31 N32 106.9(3) . . y
C35 N31 Cu1 129.6(2) . 2_675 y
N32 N31 Cu1 122.18(19) . 2_675 y
C33 N32 N31 108.4(2) . . y
C33 N32 Cu1 113.8(2) . . y
N31 N32 Cu1 137.7(2) . . y
N1 C10 C12 110.5(3) . . y
N11 C12 C13 121.8(3) . . y
N11 C12 C10 115.4(3) . . y
C13 C12 C10 122.8(3) . . y
C14 C13 C12 119.2(4) . . y
C15 C14 C13 119.4(3) . . y
C14 C15 C16 118.7(3) . . y
N11 C16 C15 122.4(3) . . y
N1 C20 C22 111.1(3) . . y
N21 C22 C23 121.9(3) . . y
N21 C22 C20 116.0(3) . . y
C23 C22 C20 122.0(3) . . y
C22 C23 C24 119.1(4) . . y
C25 C24 C23 119.3(4) . . y
C24 C25 C26 119.0(4) . . y
N21 C26 C25 122.7(4) . . y
C33 C30 N1 108.6(3) . . y
N32 C33 C34 109.7(3) . . y
N32 C33 C30 116.3(3) . . y
C34 C33 C30 133.9(3) . . y
C35 C34 C33 104.0(3) . . y
N31 C35 C34 111.0(3) . . y
O2 Cl1 O1 112.7(2) . . y
O2 Cl1 O4 110.53(18) . . y
O1 Cl1 O4 110.46(18) . . y
O2 Cl1 O3 107.0(2) . . y
O1 Cl1 O3 107.1(2) . . y
O4 Cl1 O3 108.8(2) . . y
N70 C70 C71 178.5(6) . . y
N61 Cu2 N62 98.07(11) 2_656 . y
N61 Cu2 N2 177.46(10) 2_656 . y
N62 Cu2 N2 81.66(10) . . y
N61 Cu2 N41 100.19(11) 2_656 . y
N62 Cu2 N41 125.08(11) . . y
N2 Cu2 N41 81.98(11) . . y
N61 Cu2 N51 98.50(10) 2_656 . y
N62 Cu2 N51 120.69(10) . . y
N2 Cu2 N51 79.53(10) . . y
N41 Cu2 N51 107.08(10) . . y
C40 N2 C60 111.6(3) . . y
C40 N2 C50 110.5(3) . . y
C60 N2 C50 109.7(3) . . y
C40 N2 Cu2 109.1(2) . . y
C60 N2 Cu2 107.8(2) . . y
C50 N2 Cu2 108.00(19) . . y
C46 N41 C42 118.2(3) . . y
C46 N41 Cu2 128.8(2) . . y
C42 N41 Cu2 112.3(2) . . y
C56 N51 C52 118.1(3) . . y
C56 N51 Cu2 129.2(2) . . y
C52 N51 Cu2 112.6(2) . . y
C65 N61 N62 107.3(3) . . y
C65 N61 Cu2 129.7(2) . 2_656 y
N62 N61 Cu2 122.1(2) . 2_656 y
C63 N62 N61 107.8(3) . . y
C63 N62 Cu2 113.9(2) . . y
N61 N62 Cu2 137.4(2) . . y
N2 C40 C42 111.0(3) . . y
N41 C42 C43 121.6(4) . . y
N41 C42 C40 116.2(3) . . y
C43 C42 C40 122.1(3) . . y
C44 C43 C42 119.0(4) . . y
C45 C44 C43 119.7(4) . . y
C44 C45 C46 118.9(4) . . y
N41 C46 C45 122.6(4) . . y
N2 C50 C52 110.1(3) . . y
N51 C52 C53 122.2(3) . . y
N51 C52 C50 115.8(3) . . y
C53 C52 C50 121.9(3) . . y
C54 C53 C52 118.8(3) . . y
C53 C54 C55 119.5(3) . . y
C54 C55 C56 118.6(4) . . y
N51 C56 C55 122.8(3) . . y
N2 C60 C63 108.0(3) . . y
N62 C63 C64 110.2(3) . . y
N62 C63 C60 116.3(3) . . y
C64 C63 C60 133.4(3) . . y
C65 C64 C63 104.3(3) . . y
N61 C65 C64 110.4(3) . . y
O7 Cl2 O8 110.3(3) . . y
O7 Cl2 O6 109.8(5) . . y
O8 Cl2 O6 109.1(4) . . y
O7 Cl2 O5 110.2(3) . . y
O8 Cl2 O5 112.3(3) . . y
O6 Cl2 O5 104.9(3) . . y
N80 C80 C81 178.4(5) . . y

loop_
_geom_bond_atom_site_label_1
_geom_bond_atom_site_label_2
_geom_bond_distance
_geom_bond_site_symmetry_2
_geom_bond_publ_flag
Cu1 N31 1.933(3) 2_675 y
Cu1 N32 2.013(3) . y
Cu1 N1 2.043(3) . y
Cu1 N11 2.077(2) . y
Cu1 N21 2.140(3) . y
N1 C20 1.483(4) . y
N1 C10 1.484(4) . y
N1 C30 1.487(4) . y
N11 C16 1.337(4) . y
N11 C12 1.345(4) . y
N21 C22 1.342(4) . y
N21 C26 1.349(4) . y
N31 C35 1.336(4) . y
N31 N32 1.361(4) . y
N31 Cu1 1.933(3) 2_675 y
N32 C33 1.338(4) . y
C10 C12 1.501(5) . y
C12 C13 1.382(5) . y
C13 C14 1.373(5) . y
C14 C15 1.370(6) . y
C15 C16 1.385(5) . y
C20 C22 1.490(5) . y
C22 C23 1.382(5) . y
C23 C24 1.386(6) . y
C24 C25 1.362(6) . y
C25 C26 1.375(5) . y
C30 C33 1.482(5) . y
C33 C34 1.383(5) . y
C34 C35 1.374(5) . y
Cl1 O2 1.401(3) . y
Cl1 O1 1.411(3) . y
Cl1 O4 1.417(3) . y
Cl1 O3 1.437(3) . y
N70 C70 1.120(5) . y
C70 C71 1.441(7) . y
Cu2 N61 1.946(3) 2_656 y
Cu2 N62 2.014(3) . y
Cu2 N2 2.055(3) . y
Cu2 N41 2.095(3) . y
Cu2 N51 2.136(2) . y
N2 C40 1.474(4) . y
N2 C60 1.485(4) . y
N2 C50 1.489(4) . y
N41 C46 1.342(5) . y
N41 C42 1.345(4) . y
N51 C56 1.336(4) . y
N51 C52 1.342(4) . y
N61 C65 1.346(4) . y
N61 N62 1.360(4) . y
N61 Cu2 1.947(3) 2_656 y
N62 C63 1.340(4) . y
C40 C42 1.501(5) . y
C42 C43 1.383(5) . y
C43 C44 1.371(6) . y
C44 C45 1.362(6) . y
C45 C46 1.372(5) . y
C50 C52 1.505(5) . y
C52 C53 1.384(4) . y
C53 C54 1.372(5) . y
C54 C55 1.376(6) . y
C55 C56 1.379(5) . y
C60 C63 1.494(5) . y
C63 C64 1.378(5) . y
C64 C65 1.372(5) . y
Cl2 O7 1.347(4) . y
Cl2 O8 1.368(4) . y
Cl2 O6 1.375(4) . y
Cl2 O5 1.405(3) . y
N80 C80 1.121(5) . y
C80 C81 1.441(7) . y
